data_1577449
loop_
_publ_author_name
'Gaidimas, Madeleine A.'
'Kim, Gyu-Hee'
'Ye, Zi-Ming'
'Magdalenski, Julian S.'
'Barker, Nathaniel M.'
'Mandal, Abhijoy'
'Darvish, Kourosh'
'Kirlikovali, Kent O.'
'Bernales, Varinia'
'Aspuru-Guzik, Al\'an'
'Malliakas, Christos D.'
'Farha, Omar K.'

_publ_section_title
;
 Mapping the crystallization landscape of rare earth MOFs: a
 high-throughput investigation of structure, kinetics, and selectivity
;
_journal_name_full 'Chemical Science'
_journal_paper_doi 10.1039/D5SC09992G
_journal_year 2026
_chemical_formula_moiety 'C11 H7 O8 Yb, 0.5[H2O]'
_chemical_formula_sum 'C11 H7 O8 Yb'
_chemical_formula_weight 440.21
_chemical_name_systematic NU-2503
_space_group_crystal_system monoclinic
_space_group_IT_number 14
_space_group_name_Hall '-P 2ybc'
_space_group_name_H-M_alt 'P 1 21/c 1'
_atom_sites_solution_hydrogens geom
_atom_sites_solution_primary dual
_audit_creation_date 2025-11-20
_audit_creation_method
;
Olex2 1.5
(compiled 2023.08.24 svn.re1ec1418 for OlexSys, GUI svn.r6817)
;
_audit_update_record
;
2025-11-26 deposited with the CCDC.	2026-06-10 downloaded from the CCDC.
;
_cell_angle_alpha 90
_cell_angle_beta 102.767(14)
_cell_angle_gamma 90
_cell_formula_units_Z 4
_cell_length_a 10.9117(19)
_cell_length_b 16.7852(17)
_cell_length_c 6.7375(8)
_cell_measurement_reflns_used 4988
_cell_measurement_temperature 293(5)
_cell_measurement_theta_max 0.9010
_cell_measurement_theta_min 0.0800
_cell_volume 1203.5(3)
_computing_cell_refinement 'CrysAlisPro 1.171.44.122a (Rigaku OD, 2025)'
_computing_data_collection 'CrysAlisPro system (CCD 44.122a 64-bit (release 14-09-2025))'
_computing_data_reduction 'CrysAlisPro 1.171.44.122a (Rigaku OD, 2025)'
_computing_molecular_graphics 'Olex2 1.5 (Dolomanov et al., 2009)'
_computing_publication_material 'Olex2 1.5 (Dolomanov et al., 2009)'
_computing_structure_refinement 'SHELXL 2018/3 (Sheldrick, 2015)'
_computing_structure_solution 'SHELXT 2018/2 (Sheldrick, 2018)'
_diffrn_ambient_environment vacuum
_diffrn_ambient_temperature 293(5)
_diffrn_detector 'Hybrid Pixel Array Detector'
_diffrn_detector_area_resol_mean 10.0000
_diffrn_detector_type HyPix-ED
_diffrn_measured_fraction_theta_full 0.997
_diffrn_measured_fraction_theta_max 0.995
_diffrn_measurement_details
;
List of Runs (angles in degrees, time in seconds):

  # Type    Start    End  Width  t~exp~   \w     \q     \k     \f   Frames
#--------------------------------------------------------------------------
  1  \w    -50.00  50.00   0.50    1.00    --    0.00   0.00   0.00  200
  2  \w    -40.00  40.00   0.50    2.00    --    0.00   0.00   0.00  160
  3  \w    -70.00  65.00   0.50    2.00    --    0.00   0.00   0.00  270
;
_diffrn_measurement_device 'electron diffractometer'
_diffrn_measurement_device_type 'XtaLAB Synergy-ED, HyPix-ED, electron source at 200keV'
_diffrn_measurement_method 'continuous rotation electron diffraction'
_diffrn_orient_matrix_type 'CrysAlisPro convention (1999,Acta A55,543-557)'
_diffrn_orient_matrix_UB_11 0.0038234000
_diffrn_orient_matrix_UB_12 0.0000011000
_diffrn_orient_matrix_UB_13 0.0005168000
_diffrn_orient_matrix_UB_21 -0.0000016000
_diffrn_orient_matrix_UB_22 0.0014959000
_diffrn_orient_matrix_UB_23 0.0000011000
_diffrn_orient_matrix_UB_31 0.0000022000
_diffrn_orient_matrix_UB_32 0.0000004000
_diffrn_orient_matrix_UB_33 0.0022976000
_diffrn_radiation_monochromator none
_diffrn_radiation_probe electron
_diffrn_radiation_type electron
_diffrn_radiation_wavelength 0.0251
_diffrn_reflns_av_R_equivalents 0.2245
_diffrn_reflns_av_unetI/netI 0.1403
_diffrn_reflns_Laue_measured_fraction_full 0.997
_diffrn_reflns_Laue_measured_fraction_max 0.995
_diffrn_reflns_limit_h_max 13
_diffrn_reflns_limit_h_min -13
_diffrn_reflns_limit_k_max 20
_diffrn_reflns_limit_k_min -20
_diffrn_reflns_limit_l_max 8
_diffrn_reflns_limit_l_min -8
_diffrn_reflns_number 15640
_diffrn_reflns_point_group_measured_fraction_full 0.997
_diffrn_reflns_point_group_measured_fraction_max 0.995
_diffrn_reflns_theta_full 0.863
_diffrn_reflns_theta_max 0.900
_diffrn_reflns_theta_min 0.080
_diffrn_source 'electron diffractometer'
_diffrn_source_type 'JEOL JSM-2300ED, LaB6'
_exptl_absorpt_coefficient_mu 0.000
_exptl_absorpt_correction_type none
_exptl_crystal_colour 'clear light colourless'
_exptl_crystal_colour_lustre clear
_exptl_crystal_colour_modifier light
_exptl_crystal_colour_primary colourless
_exptl_crystal_density_diffrn 2.430
_exptl_crystal_description plate
_exptl_crystal_F_000 243
_exptl_crystal_size_max 0.001
_exptl_crystal_size_mid 0.001
_exptl_crystal_size_min 0.001
_refine_diff_density_max 0.333
_refine_diff_density_min -0.832
_refine_diff_density_rms 0.148
_refine_ls_extinction_method none
_refine_ls_goodness_of_fit_ref 1.171
_refine_ls_hydrogen_treatment constr
_refine_ls_matrix_type full
_refine_ls_number_parameters 183
_refine_ls_number_reflns 2470
_refine_ls_number_restraints 287
_refine_ls_restrained_S_all 1.117
_refine_ls_R_factor_all 0.2220
_refine_ls_R_factor_gt 0.1945
_refine_ls_shift/su_max 0.000
_refine_ls_shift/su_mean 0.000
_refine_ls_structure_factor_coef Fsqd
_refine_ls_weighting_details 'w=1/[\s^2^(Fo^2^)+(0.1992P)^2^+3.6712P] where P=(Fo^2^+2Fc^2^)/3'
_refine_ls_weighting_scheme calc
_refine_ls_wR_factor_gt 0.4489
_refine_ls_wR_factor_ref 0.4636
_reflns_Friedel_coverage 0.000
_reflns_number_gt 1986
_reflns_number_total 2470
_reflns_threshold_expression 'I > 2\s(I)'
_publcif_datablock.id {ba4305fe-c232-4cef-a8c7-3c32cf9577d5}

_cod_data_source_file d5sc09992g2.cif
_cod_data_source_block NU-2503
_cod_database_code 1577449
_shelx_shelxl_version_number 2018/3
_chemical_oxdiff_formula 'Pr C O H'
_diffrn_oxdiff_scatteringfactors_ed
;
UCLA (2022) https://srv.mbi.ucla.edu/faes/data
;
_shelx_space_group_comment
;
The symmetry employed for this shelxl refinement is uniquely defined
by the following loop, which should always be used as a source of
symmetry information in preference to the above space-group names.
They are only intended as comments.
;
_diffrn_oxdiff_digest_creation
;
CAP 1.171.44.122a, AC 1.5-ac7-018
;
_diffrn_oxdiff_digest_od_ed
;

;
_diffrn_oxdiff_measurement_exp_name NU-2503.par
_olex2_refinement_description
;
1. Fixed Uiso
 At 1.2 times of:
  All C(H) groups
 At 1.5 times of:
  All C(H,H,H) groups, All O(H) groups
2. Uiso/Uaniso restraints and constraints
O5 \\sim O6: within 2A with sigma of 0.001 and sigma for terminal atoms of
0.002 within 2A
C2 \\sim C3 \\sim C4 \\sim C5 \\sim C6 \\sim C7 \\sim C8 \\sim C9 \\sim C10
\\sim C11: within 2A with sigma of 0.001 and sigma for terminal atoms of 0.002
within 2A
Uanis(O1) \\sim Ueq, Uanis(C1) \\sim Ueq, Uanis(C3) \\sim Ueq, Uanis(C4) \\sim
Ueq, Uanis(C5) \\sim Ueq, Uanis(C6) \\sim Ueq, Uanis(C7) \\sim Ueq, Uanis(C9)
\\sim Ueq, Uanis(O5) \\sim Ueq, Uanis(O4) \\sim Ueq, Uanis(C8) \\sim Ueq,
Uanis(O3) \\sim Ueq, Uanis(C11) \\sim Ueq, Uanis(C10) \\sim Ueq: with sigma of
0.005 and sigma for terminal atoms of 0.01
Uanis(O5) \\sim Ueq: with sigma of 0.002 and sigma for terminal atoms of 0.004
Uanis(O6) \\sim Ueq: with sigma of 0.002 and sigma for terminal atoms of 0.004
Uanis(O2) \\sim Ueq: with sigma of 0.002 and sigma for terminal atoms of 0.004
3. Rigid body (RIGU) restrains
 Yb1, O1, O2, O3, O4, O5, O6, O7, O8, C1, C2, C3, C4, C5, C6, C7, C8, C9, C10,
 C11
 with sigma for 1-2 distances of 0.01 and sigma for 1-3 distances of 0.01
 C1, C2, C3, C4, C5, C6, C7
 with sigma for 1-2 distances of 0.004 and sigma for 1-3 distances of 0.004
4.a Aromatic/amide H refined with riding coordinates:
 C3(H3), C5(H5), C7(H7)
4.b Idealised Me refined as rotating group:
 C11(H11A,H11B,H11C)
4.c Idealised tetrahedral OH refined as rotating group:
 O2(H2)
;
_olex2_submission_special_instructions 'No special instructions were received'
_oxdiff_exptl_absorpt_empirical_details
;
Empirical correction (ABSPACK) includes:
- Frame scaling
;
_oxdiff_exptl_absorpt_empirical_full_max 2.221
_oxdiff_exptl_absorpt_empirical_full_min 0.333
_publcif_funding_html
;
;

loop_
_space_group_symop_operation_xyz
'x, y, z'
'-x, y+1/2, -z+1/2'
'-x, -y, -z'
'x, -y-1/2, z-1/2'

loop_
_atom_site_label
_atom_site_type_symbol
_atom_site_fract_x
_atom_site_fract_y
_atom_site_fract_z
_atom_site_U_iso_or_equiv
_atom_site_adp_type
_atom_site_occupancy
_atom_site_site_symmetry_order
_atom_site_calc_flag
_atom_site_refinement_flags_posn
_atom_site_refinement_flags_adp
_atom_site_refinement_flags_occupancy
_atom_site_disorder_assembly
_atom_site_disorder_group
Yb1 Yb 0.7424(2) 0.68849(12) 0.1226(3) 0.0127(7) Uani 1 1 d . . . . .
O1 O 0.8175(13) 0.5641(8) 0.150(2) 0.026(3) Uani 1 1 d . U . . .
O2 O 1.0066(13) 0.5065(8) 0.253(2) 0.024(3) Uani 1 1 d . U . . .
H2 H 1.029092 0.547269 0.318223 0.036 Uiso 1 1 calc R U . . .
O3 O 0.4393(14) 0.3902(8) -0.056(2) 0.028(3) Uani 1 1 d . U . . .
O4 O 0.4678(14) 0.2603(8) -0.048(2) 0.026(3) Uani 1 1 d . U . . .
O5 O 0.8883(13) 0.1408(7) 0.1830(19) 0.020(3) Uani 1 1 d . U . . .
O6 O 1.0504(13) 0.2166(8) 0.298(2) 0.025(3) Uani 1 1 d . U . . .
O7 O 0.7424(14) 0.6753(7) 0.4610(19) 0.025(3) Uani 1 1 d . . . . .
O8 O 0.7414(15) 0.6765(7) 0.7837(18) 0.027(3) Uani 1 1 d . . . . .
C1 C 0.8874(14) 0.5073(8) 0.189(2) 0.015(3) Uani 1 1 d . U . . .
C2 C 0.8308(14) 0.4234(8) 0.161(2) 0.0128(13) Uani 1 1 d . U . . .
C3 C 0.7038(13) 0.4155(8) 0.0892(19) 0.0128(13) Uani 1 1 d . U . . .
H3 H 0.653006 0.460526 0.063526 0.015 Uiso 1 1 calc R U . . .
C4 C 0.6498(13) 0.3380(8) 0.054(2) 0.0129(12) Uani 1 1 d . U . . .
C5 C 0.7215(13) 0.2715(8) 0.0992(19) 0.0128(12) Uani 1 1 d . U . . .
H5 H 0.684458 0.221320 0.082349 0.015 Uiso 1 1 calc R U . . .
C6 C 0.8565(13) 0.2792(8) 0.174(2) 0.0127(12) Uani 1 1 d . U . . .
C7 C 0.9075(14) 0.3577(8) 0.202(2) 0.0126(13) Uani 1 1 d . U . . .
H7 H 0.993628 0.364476 0.248247 0.015 Uiso 1 1 calc R U . . .
C8 C 0.5086(13) 0.3308(8) -0.018(2) 0.0129(13) Uani 1 1 d . U . . .
C9 C 0.9372(14) 0.2072(8) 0.223(2) 0.0128(13) Uani 1 1 d . U . . .
C10 C 0.7248(17) 0.6381(10) 0.614(2) 0.027(3) Uani 1 1 d . U . . .
C11 C 0.6815(17) 0.5544(9) 0.604(2) 0.028(3) Uani 1 1 d . U . . .
H11A H 0.623496 0.545350 0.476405 0.042 Uiso 1 1 calc R U . . .
H11B H 0.640658 0.544010 0.713618 0.042 Uiso 1 1 calc R U . . .
H11C H 0.752409 0.519482 0.614874 0.042 Uiso 1 1 calc R U . . .

loop_
_atom_site_aniso_label
_atom_site_aniso_U_11
_atom_site_aniso_U_22
_atom_site_aniso_U_33
_atom_site_aniso_U_23
_atom_site_aniso_U_13
_atom_site_aniso_U_12
Yb1 0.0141(12) 0.0075(11) 0.0171(11) -0.0011(8) 0.0045(8) -0.0027(9)
O1 0.021(5) 0.021(4) 0.035(5) 0.002(4) 0.001(4) 0.001(4)
O2 0.025(4) 0.019(4) 0.025(4) -0.002(3) 0.001(3) -0.004(3)
O3 0.026(5) 0.023(4) 0.034(5) 0.006(4) 0.003(4) 0.004(4)
O4 0.028(5) 0.015(4) 0.031(5) -0.001(4) 0.002(4) -0.004(4)
O5 0.022(4) 0.010(4) 0.028(4) -0.001(3) 0.003(3) -0.001(3)
O6 0.024(3) 0.025(3) 0.027(3) -0.0003(19) 0.005(2) 0.0000(19)
O7 0.042(9) 0.013(6) 0.024(6) 0.004(5) 0.014(6) 0.003(5)
O8 0.054(10) 0.009(6) 0.019(6) 0.001(4) 0.013(6) 0.005(6)
C1 0.015(4) 0.009(4) 0.019(5) -0.001(4) 0.001(4) 0.000(3)
C2 0.010(2) 0.0102(19) 0.0185(19) 0.0008(16) 0.0033(16) -0.0001(16)
C3 0.010(2) 0.0102(19) 0.0185(19) 0.0007(15) 0.0033(16) 0.0002(16)
C4 0.0100(19) 0.0102(19) 0.0184(19) 0.0007(15) 0.0030(15) 0.0001(15)
C5 0.0101(19) 0.0100(19) 0.0182(19) 0.0007(15) 0.0030(15) 0.0000(15)
C6 0.0100(19) 0.0100(19) 0.0182(18) 0.0008(15) 0.0031(15) -0.0001(15)
C7 0.010(2) 0.0100(19) 0.0182(19) 0.0008(15) 0.0033(16) -0.0003(16)
C8 0.010(2) 0.010(2) 0.018(2) 0.0009(17) 0.0027(17) -0.0002(17)
C9 0.010(2) 0.010(2) 0.018(2) 0.0008(17) 0.0029(17) 0.0001(17)
C10 0.032(5) 0.021(4) 0.028(4) 0.001(3) 0.005(3) 0.000(4)
C11 0.033(5) 0.021(4) 0.030(4) 0.001(3) 0.005(4) 0.000(4)

loop_
_atom_type_symbol
_atom_type_description
_atom_type_scat_dispersion_real
_atom_type_scat_dispersion_imag
_atom_type_scat_source
C C 0.0000 0.0000 'International Tables Vol C Tables 4.2.6.8 and 6.1.1.4'
H H 0.0000 0.0000 'International Tables Vol C Tables 4.2.6.8 and 6.1.1.4'
O O 0.0000 0.0000 'International Tables Vol C Tables 4.2.6.8 and 6.1.1.4'
Yb Yb 0.0000 0.0000 'International Tables Vol C Tables 4.2.6.8 and 6.1.1.4'

loop_
_geom_angle_atom_site_label_1
_geom_angle_atom_site_label_2
_geom_angle_atom_site_label_3
_geom_angle
_geom_angle_site_symmetry_1
_geom_angle_site_symmetry_3
_geom_angle_publ_flag
O1 Yb1 O3 76.6(5) . 3_665 ?
O1 Yb1 O4 132.0(5) . 3_665 ?
O1 Yb1 O6 81.1(5) . 2_755 ?
O1 Yb1 O7 84.7(5) . . ?
O1 Yb1 O7 147.6(5) . 4_575 ?
O1 Yb1 O8 147.4(5) . 4_575 ?
O1 Yb1 O8 85.5(5) . 1_554 ?
O3 Yb1 O4 55.3(5) 3_665 3_665 ?
O3 Yb1 O7 120.5(5) 3_665 4_575 ?
O3 Yb1 O8 120.5(5) 3_665 4_575 ?
O4 Yb1 O7 71.1(5) 3_665 4_575 ?
O4 Yb1 O8 70.9(5) 3_665 4_575 ?
O6 Yb1 O3 157.7(5) 2_755 3_665 ?
O6 Yb1 O4 146.9(5) 2_755 3_665 ?
O6 Yb1 O7 90.3(5) 2_755 . ?
O6 Yb1 O7 79.5(5) 2_755 4_575 ?
O6 Yb1 O8 92.2(5) 2_755 1_554 ?
O6 Yb1 O8 79.0(5) 2_755 4_575 ?
O7 Yb1 O3 87.1(5) . 3_665 ?
O7 Yb1 O4 91.9(5) . 3_665 ?
O7 Yb1 O7 121.0(3) . 4_575 ?
O7 Yb1 O8 69.9(4) . 4_575 ?
O8 Yb1 O3 86.6(5) 1_554 3_665 ?
O8 Yb1 O4 91.6(5) 1_554 3_665 ?
O8 Yb1 O7 69.6(4) 1_554 4_575 ?
O8 Yb1 O7 169.4(4) 1_554 . ?
O8 Yb1 O7 51.1(4) 4_575 4_575 ?
O8 Yb1 O8 120.7(3) 1_554 4_575 ?
C1 O1 Yb1 162.4(13) . . ?
C1 O2 H2 109.5 . . ?
C8 O3 Yb1 92.2(10) . 3_665 ?
C8 O4 Yb1 89.2(9) . 3_665 ?
C9 O6 Yb1 158.2(11) . 2_745 ?
Yb1 O7 Yb1 109.9(5) . 4_576 ?
C10 O7 Yb1 94.6(10) . 4_576 ?
C10 O7 Yb1 154.1(12) . . ?
Yb1 O8 Yb1 110.6(5) 1_556 4_576 ?
C10 O8 Yb1 94.7(9) . 4_576 ?
C10 O8 Yb1 153.7(11) . 1_556 ?
O1 C1 O2 128.8(15) . . ?
O1 C1 C2 118.5(14) . . ?
O2 C1 C2 112.7(12) . . ?
C3 C2 C1 118.8(12) . . ?
C3 C2 C7 121.1(13) . . ?
C7 C2 C1 120.1(13) . . ?
C2 C3 H3 120.2 . . ?
C2 C3 C4 119.7(13) . . ?
C4 C3 H3 120.2 . . ?
C3 C4 C8 118.7(12) . . ?
C5 C4 C3 121.1(13) . . ?
C5 C4 C8 120.0(12) . . ?
C4 C5 H5 120.2 . . ?
C4 C5 C6 119.6(12) . . ?
C6 C5 H5 120.2 . . ?
C5 C6 C9 120.6(12) . . ?
C7 C6 C5 117.6(12) . . ?
C7 C6 C9 121.7(12) . . ?
C2 C7 C6 120.8(13) . . ?
C2 C7 H7 119.6 . . ?
C6 C7 H7 119.6 . . ?
O3 C8 Yb1 60.3(9) . 3_665 ?
O3 C8 O4 122.7(15) . . ?
O3 C8 C4 122.0(13) . . ?
O4 C8 Yb1 62.9(9) . 3_665 ?
O4 C8 C4 115.1(13) . . ?
C4 C8 Yb1 176.0(9) . 3_665 ?
O5 C9 C6 118.5(13) . . ?
O6 C9 O5 123.1(14) . . ?
O6 C9 C6 118.4(13) . . ?
O7 C10 Yb1 59.9(9) . 4_576 ?
O7 C10 O8 117.5(15) . . ?
O7 C10 C11 122.5(15) . . ?
O8 C10 Yb1 59.2(8) . 4_576 ?
O8 C10 C11 119.9(14) . . ?
C11 C10 Yb1 165.5(13) . 4_576 ?
C10 C11 H11A 109.5 . . ?
C10 C11 H11B 109.5 . . ?
C10 C11 H11C 109.5 . . ?
H11A C11 H11B 109.5 . . ?
H11A C11 H11C 109.5 . . ?
H11B C11 H11C 109.5 . . ?

loop_
_geom_bond_atom_site_label_1
_geom_bond_atom_site_label_2
_geom_bond_distance
_geom_bond_site_symmetry_2
_geom_bond_publ_flag
Yb1 O1 2.236(14) . ?
Yb1 O3 2.342(15) 3_665 ?
Yb1 O4 2.397(15) 3_665 ?
Yb1 O6 2.255(14) 2_755 ?
Yb1 O7 2.291(12) . ?
Yb1 O7 2.533(13) 4_575 ?
Yb1 O8 2.514(12) 4_575 ?
Yb1 O8 2.290(12) 1_554 ?
O1 C1 1.212(19) . ?
O2 H2 0.8200 . ?
O2 C1 1.28(2) . ?
O3 C8 1.244(19) . ?
O4 C8 1.264(18) . ?
O5 C9 1.239(18) . ?
O6 C9 1.237(19) . ?
O7 C10 1.26(2) . ?
O8 C10 1.29(2) . ?
C1 C2 1.533(19) . ?
C2 C3 1.37(2) . ?
C2 C7 1.376(19) . ?
C3 H3 0.9300 . ?
C3 C4 1.426(18) . ?
C4 C5 1.359(19) . ?
C4 C8 1.51(2) . ?
C5 H5 0.9300 . ?
C5 C6 1.453(19) . ?
C6 C7 1.426(18) . ?
C6 C9 1.488(19) . ?
C7 H7 0.9300 . ?
C10 C11 1.48(2) . ?
C11 H11A 0.9600 . ?
C11 H11B 0.9600 . ?
C11 H11C 0.9600 . ?

loop_
_geom_hbond_atom_site_label_D
_geom_hbond_atom_site_label_H
_geom_hbond_atom_site_label_A
_geom_hbond_distance_DH
_geom_hbond_distance_HA
_geom_hbond_distance_DA
_geom_hbond_angle_DHA
_geom_hbond_site_symmetry_A
_geom_hbond_publ_flag
O2 H2 O5 0.82 1.81 2.522(18) 144.1 2_755 yes

loop_
_geom_torsion_atom_site_label_1
_geom_torsion_atom_site_label_2
_geom_torsion_atom_site_label_3
_geom_torsion_atom_site_label_4
_geom_torsion
_geom_torsion_site_symmetry_1
_geom_torsion_site_symmetry_2
_geom_torsion_site_symmetry_3
_geom_torsion_site_symmetry_4
_geom_torsion_publ_flag
Yb1 O1 C1 O2 -9(5) . . . . ?
Yb1 O1 C1 C2 171(3) . . . . ?
Yb1 O3 C8 O4 8.2(16) 3_665 . . . ?
Yb1 O3 C8 C4 -176.2(11) 3_665 . . . ?
Yb1 O4 C8 O3 -8.0(15) 3_665 . . . ?
Yb1 O4 C8 C4 176.2(10) 3_665 . . . ?
Yb1 O6 C9 O5 25(4) 2_745 . . . ?
Yb1 O6 C9 C6 -154(2) 2_745 . . . ?
Yb1 O7 C10 Yb1 -161(3) . . . 4_576 ?
Yb1 O7 C10 O8 -176(2) . . . . ?
Yb1 O7 C10 O8 -14.3(18) 4_576 . . . ?
Yb1 O7 C10 C11 163.2(15) 4_576 . . . ?
Yb1 O7 C10 C11 2(4) . . . . ?
Yb1 O8 C10 Yb1 164(3) 1_556 . . 4_576 ?
Yb1 O8 C10 O7 178(2) 1_556 . . . ?
Yb1 O8 C10 O7 14.4(18) 4_576 . . . ?
Yb1 O8 C10 C11 -163.2(15) 4_576 . . . ?
Yb1 O8 C10 C11 1(4) 1_556 . . . ?
O1 C1 C2 C3 1(2) . . . . ?
O1 C1 C2 C7 179.4(14) . . . . ?
O2 C1 C2 C3 -178.8(13) . . . . ?
O2 C1 C2 C7 -0.6(18) . . . . ?
C1 C2 C3 C4 177.6(12) . . . . ?
C1 C2 C7 C6 -179.2(12) . . . . ?
C2 C3 C4 C5 3(2) . . . . ?
C2 C3 C4 C8 177.8(12) . . . . ?
C3 C2 C7 C6 -1(2) . . . . ?
C3 C4 C5 C6 -3.4(19) . . . . ?
C3 C4 C8 O3 3(2) . . . . ?
C3 C4 C8 O4 179.2(13) . . . . ?
C4 C5 C6 C7 1.7(18) . . . . ?
C4 C5 C6 C9 -179.7(12) . . . . ?
C5 C4 C8 O3 178.3(14) . . . . ?
C5 C4 C8 O4 -5.8(19) . . . . ?
C5 C6 C7 C2 0.5(19) . . . . ?
C5 C6 C9 O5 6(2) . . . . ?
C5 C6 C9 O6 -175.5(12) . . . . ?
C7 C2 C3 C4 -1(2) . . . . ?
C7 C6 C9 O5 -175.5(13) . . . . ?
C7 C6 C9 O6 3(2) . . . . ?
C8 C4 C5 C6 -178.2(12) . . . . ?
C9 C6 C7 C2 -178.1(12) . . . . ?

loop_
_publcif_info_exptl_table_extra_item
sin_theta_over_lambda_max

loop_
_publcif_info_exptl_table_header_item
?
